data_4112095
loop_
_publ_author_name
'Chunming Cui'
'Marilyn M. Olmstead'
'James C. Fettinger'
'Geoffrey H. Spikes'
'Philip P. Power'

_publ_section_title
;
 Reactions of the Heavier Group 14 Element Alkyne Analogues Ar'EEAr' (Ar'
 = C6H3-2,6(C6H3-2,6-Pri2)2; E = Ge, Sn) with Unsaturated Molecules:
 Probing the Character of the EE Multiple Bonds
;
_journal_name_full 'Journal of the American Chemical Society'
_journal_page_first 17530
_journal_page_last 17541
_journal_paper_doi 10.1021/ja055372s
_journal_volume 127
_journal_year 2005
_chemical_formula_sum 'C71 H96 Ge2 N'
_chemical_formula_weight 1108.67
_chemical_name_common Dipp*GeGe(CNt-Bu)Dipp*.n-hexane
_chemical_name_systematic
; 
 ? 
;
_space_group_IT_number 14
_symmetry_cell_setting monoclinic
_symmetry_space_group_name_Hall '-P 2ybc'
_symmetry_space_group_name_H-M 'P 1 21/c 1'
_atom_sites_solution_hydrogens geom
_atom_sites_solution_primary direct
_atom_sites_solution_secondary difmap
_audit_creation_method SHELXL-97
_cell_angle_alpha 90.00
_cell_angle_beta 90.03(3)
_cell_angle_gamma 90.00
_cell_formula_units_Z 4
_cell_length_a 14.585(3)
_cell_length_b 18.300(4)
_cell_length_c 24.129(5)
_cell_measurement_reflns_used 995
_cell_measurement_temperature 91(2)
_cell_measurement_theta_max 20.0
_cell_measurement_theta_min 4.5
_cell_volume 6440(2)
_computing_cell_refinement SMART
_computing_data_collection 'SMART 5.054 (Bruker, 2002)'
_computing_data_reduction 'SAINT 6.45A (Bruker, 2003)'
_computing_molecular_graphics 'SHELXTL 5.1, XP (Sheldrick, 1994)'
_computing_publication_material SHELXL97
_computing_structure_refinement 'SHELXL97 (Sheldrick, 1997)'
_computing_structure_solution 'SHELXS97 (Sheldrick, 1990)'
_diffrn_ambient_temperature 91(2)
_diffrn_detector_area_resol_mean 8.3
_diffrn_measured_fraction_theta_full 0.999
_diffrn_measured_fraction_theta_max 0.999
_diffrn_measurement_device_type 'Bruker SMART 1000'
_diffrn_measurement_method \w
_diffrn_radiation_monochromator graphite
_diffrn_radiation_source 'fine-focus sealed tube'
_diffrn_radiation_type MoK\a
_diffrn_radiation_wavelength 0.71073
_diffrn_reflns_av_R_equivalents 0.0850
_diffrn_reflns_av_sigmaI/netI 0.0765
_diffrn_reflns_limit_h_max 18
_diffrn_reflns_limit_h_min -18
_diffrn_reflns_limit_k_max 23
_diffrn_reflns_limit_k_min -22
_diffrn_reflns_limit_l_max 31
_diffrn_reflns_limit_l_min -31
_diffrn_reflns_number 63217
_diffrn_reflns_theta_full 27.49
_diffrn_reflns_theta_max 27.49
_diffrn_reflns_theta_min 0.84
_diffrn_standards_number 0
_exptl_absorpt_coefficient_mu 0.972
_exptl_absorpt_correction_T_max 0.8922
_exptl_absorpt_correction_T_min 0.7334
_exptl_absorpt_correction_type none
_exptl_crystal_colour red
_exptl_crystal_density_diffrn 1.143
_exptl_crystal_description needle
_exptl_crystal_F_000 2372
_exptl_crystal_size_max 0.34
_exptl_crystal_size_mid 0.34
_exptl_crystal_size_min 0.12
_refine_diff_density_max 1.877
_refine_diff_density_min -1.554
_refine_diff_density_rms 0.110
_refine_ls_extinction_method none
_refine_ls_goodness_of_fit_ref 1.094
_refine_ls_hydrogen_treatment constr
_refine_ls_matrix_type full
_refine_ls_number_parameters 690
_refine_ls_number_reflns 14754
_refine_ls_number_restraints 448
_refine_ls_restrained_S_all 1.123
_refine_ls_R_factor_all 0.1140
_refine_ls_R_factor_gt 0.0828
_refine_ls_shift/su_max 0.016
_refine_ls_shift/su_mean 0.001
_refine_ls_structure_factor_coef Fsqd
_refine_ls_weighting_details 'calc w=1/[\s^2^(Fo^2^)+(0.0369P)^2^+30.5422P] where P=(Fo^2^+2Fc^2^)/3'
_refine_ls_weighting_scheme calc
_refine_ls_wR_factor_gt 0.1835
_refine_ls_wR_factor_ref 0.1961
_reflns_number_gt 10483
_reflns_number_total 14754
_reflns_threshold_expression I>2\s(I)
_cod_data_source_file ja055372ssi20050805_074828.cif
_cod_data_source_block mn1559
_cod_original_sg_symbol_H-M 'P 21/c'
_cod_database_code 4112095

loop_
_symmetry_equiv_pos_as_xyz
'x, y, z'
'-x, y+1/2, -z+1/2'
'-x, -y, -z'
'x, -y-1/2, z-1/2'

loop_
_atom_site_label
_atom_site_type_symbol
_atom_site_fract_x
_atom_site_fract_y
_atom_site_fract_z
_atom_site_U_iso_or_equiv
_atom_site_adp_type
_atom_site_occupancy
_atom_site_symmetry_multiplicity
_atom_site_calc_flag
_atom_site_refinement_flags
Ge1 Ge 0.25332(16) 0.77693(3) 0.38732(3) 0.0668(3) Uani 1 1 d U
Ge2 Ge 0.25095(8) 0.64913(3) 0.39316(2) 0.02220(15) Uani 1 1 d U
N1 N 0.2484(6) 0.8332(2) 0.26686(17) 0.0285(11) Uani 1 1 d U
C1 C 0.2468(7) 0.8504(3) 0.44667(19) 0.0199(10) Uani 1 1 d U
C2 C 0.2470(7) 0.9272(3) 0.4401(2) 0.0243(11) Uani 1 1 d U
C3 C 0.2466(10) 0.9717(3) 0.4865(2) 0.0474(17) Uani 1 1 d U
H3A H 0.2570 1.0227 0.4824 0.057 Uiso 1 1 calc R
C4 C 0.2309(6) 0.9424(4) 0.5398(3) 0.042(2) Uani 1 1 d U
H4A H 0.2151 0.9728 0.5702 0.050 Uiso 1 1 calc R
C5 C 0.2393(9) 0.8673(4) 0.5460(2) 0.048(2) Uani 1 1 d U
H5A H 0.2401 0.8469 0.5822 0.057 Uiso 1 1 calc R
C6 C 0.2465(7) 0.8215(3) 0.5006(2) 0.0252(12) Uani 1 1 d U
C7 C 0.2450(7) 0.7406(3) 0.51201(19) 0.0199(11) Uani 1 1 d U
C8 C 0.1659(6) 0.7018(5) 0.5173(4) 0.027(2) Uani 1 1 d U
C9 C 0.1691(7) 0.6261(5) 0.5328(4) 0.028(2) Uani 1 1 d U
H9A H 0.1142 0.5990 0.5380 0.033 Uiso 1 1 calc R
C10 C 0.2531(8) 0.5938(3) 0.5400(2) 0.0320(14) Uani 1 1 d U
H10A H 0.2568 0.5437 0.5502 0.038 Uiso 1 1 calc R
C11 C 0.3315(7) 0.6333(5) 0.5325(4) 0.032(2) Uani 1 1 d U
H11A H 0.3884 0.6088 0.5369 0.038 Uiso 1 1 calc R
C12 C 0.3336(5) 0.7048(4) 0.5194(4) 0.0240(19) Uani 1 1 d U
C13 C 0.2645(7) 0.9658(3) 0.3856(2) 0.0334(18) Uani 1 1 d U
C14 C 0.3572(8) 0.9860(5) 0.3711(4) 0.050(2) Uani 1 1 d U
C15 C 0.3687(7) 1.0249(5) 0.3226(4) 0.057(2) Uani 1 1 d U
H15A H 0.4277 1.0373 0.3089 0.068 Uiso 1 1 calc R
C16 C 0.2910(9) 1.0445(6) 0.2955(6) 0.059(3) Uani 1 1 d U
H16A H 0.3036 1.0736 0.2639 0.071 Uiso 1 1 calc R
C17 C 0.2017(11) 1.0332(7) 0.3020(6) 0.078(4) Uani 1 1 d U
H17A H 0.1540 1.0495 0.2781 0.094 Uiso 1 1 calc R
C18 C 0.1907(7) 0.9892(4) 0.3551(4) 0.043(2) Uani 1 1 d U
C19 C 0.0738(7) 0.7360(7) 0.5068(4) 0.048(3) Uani 1 1 d U
H19A H 0.0857 0.7842 0.4887 0.058 Uiso 1 1 calc R
C20 C 0.0073(8) 0.6959(8) 0.4704(6) 0.066(3) Uani 1 1 d U
H20A H 0.0403 0.6739 0.4392 0.099 Uiso 1 1 calc R
H20B H -0.0387 0.7302 0.4563 0.099 Uiso 1 1 calc R
H20C H -0.0231 0.6574 0.4918 0.099 Uiso 1 1 calc R
C21 C 0.0266(9) 0.7534(9) 0.5665(6) 0.071(4) Uani 1 1 d U
H21A H 0.0627 0.7906 0.5860 0.107 Uiso 1 1 calc R
H21B H 0.0246 0.7087 0.5888 0.107 Uiso 1 1 calc R
H21C H -0.0359 0.7716 0.5607 0.107 Uiso 1 1 calc R
C22 C 0.4234(5) 0.7457(5) 0.5128(4) 0.0267(18) Uani 1 1 d DU
H22A H 0.4097 0.7939 0.4951 0.032 Uiso 1 1 calc R
C23 C 0.4680(6) 0.7601(6) 0.5671(4) 0.043(2) Uani 1 1 d DU
H23A H 0.5131 0.7994 0.5629 0.064 Uiso 1 1 calc R
H23B H 0.4989 0.7156 0.5799 0.064 Uiso 1 1 calc R
H23C H 0.4215 0.7747 0.5941 0.064 Uiso 1 1 calc R
C24 C 0.4879(6) 0.7048(6) 0.4751(4) 0.045(2) Uani 1 1 d DU
H24A H 0.5432 0.7341 0.4690 0.067 Uiso 1 1 calc R
H24B H 0.4576 0.6954 0.4396 0.067 Uiso 1 1 calc R
H24C H 0.5048 0.6582 0.4924 0.067 Uiso 1 1 calc R
C25 C 0.4366(7) 0.9708(5) 0.4110(4) 0.053(2) Uani 1 1 d U
H25A H 0.4203 0.9290 0.4359 0.063 Uiso 1 1 calc R
C26 C 0.5233(10) 0.9550(8) 0.3821(6) 0.109(5) Uani 1 1 d U
H26A H 0.5101 0.9381 0.3444 0.163 Uiso 1 1 calc R
H26B H 0.5568 0.9169 0.4023 0.163 Uiso 1 1 calc R
H26C H 0.5607 0.9994 0.3805 0.163 Uiso 1 1 calc R
C27 C 0.4564(10) 1.0386(8) 0.4458(6) 0.106(5) Uani 1 1 d U
H27A H 0.5082 1.0289 0.4706 0.159 Uiso 1 1 calc R
H27B H 0.4021 1.0509 0.4678 0.159 Uiso 1 1 calc R
H27C H 0.4715 1.0796 0.4213 0.159 Uiso 1 1 calc R
C28 C 0.0965(7) 0.9761(5) 0.3717(4) 0.050(2) Uani 1 1 d DU
H28 H 0.0953 0.9291 0.3929 0.060 Uiso 1 1 calc R
C29 C 0.0311(8) 0.9679(6) 0.3230(5) 0.076(3) Uani 1 1 d DU
H29A H 0.0254 1.0149 0.3037 0.115 Uiso 1 1 calc R
H29B H -0.0293 0.9526 0.3365 0.115 Uiso 1 1 calc R
H29C H 0.0550 0.9311 0.2973 0.115 Uiso 1 1 calc R
C30 C 0.0545(9) 1.0346(7) 0.4086(5) 0.088(4) Uani 1 1 d DU
H30A H 0.0720 1.0256 0.4473 0.132 Uiso 1 1 calc R
H30B H -0.0124 1.0332 0.4053 0.132 Uiso 1 1 calc R
H30C H 0.0770 1.0828 0.3972 0.132 Uiso 1 1 calc R
C31 C 0.2517(9) 0.6185(3) 0.3134(2) 0.0340(14) Uani 1 1 d U
C32 C 0.1786(7) 0.5992(5) 0.2823(3) 0.033(2) Uani 1 1 d U
C33 C 0.1944(7) 0.5725(5) 0.2286(4) 0.048(3) Uani 1 1 d U
H33A H 0.1420 0.5574 0.2081 0.058 Uiso 1 1 calc R
C34 C 0.2754(7) 0.5660(5) 0.2033(3) 0.051(3) Uani 1 1 d U
H34A H 0.2794 0.5517 0.1656 0.061 Uiso 1 1 calc R
C35 C 0.3479(6) 0.5798(4) 0.2320(3) 0.0368(19) Uani 1 1 d U
H35A H 0.4061 0.5747 0.2148 0.044 Uiso 1 1 calc R
C36 C 0.3442(7) 0.6033(5) 0.2904(4) 0.035(2) Uani 1 1 d U
C37 C 0.4382(6) 0.6075(5) 0.3182(4) 0.037(2) Uani 1 1 d U
C38 C 0.5004(6) 0.6604(5) 0.3064(4) 0.036(2) Uani 1 1 d U
C39 C 0.5907(7) 0.6574(6) 0.3299(4) 0.048(2) Uani 1 1 d U
H39A H 0.6355 0.6925 0.3196 0.058 Uiso 1 1 calc R
C40 C 0.6122(6) 0.6032(5) 0.3675(4) 0.042(2) Uani 1 1 d U
H40A H 0.6711 0.6019 0.3844 0.051 Uiso 1 1 calc R
C41 C 0.5488(6) 0.5520(5) 0.3801(4) 0.045(2) Uani 1 1 d U
H41A H 0.5652 0.5144 0.4054 0.054 Uiso 1 1 calc R
C42 C 0.4608(6) 0.5515(4) 0.3580(3) 0.0356(18) Uani 1 1 d U
C43 C 0.0904(6) 0.5925(5) 0.3127(3) 0.035(2) Uani 1 1 d U
C44 C 0.0724(6) 0.5263(5) 0.3433(3) 0.0382(19) Uani 1 1 d U
C45 C -0.0148(7) 0.5191(5) 0.3658(4) 0.052(2) Uani 1 1 d U
H45A H -0.0274 0.4770 0.3875 0.063 Uiso 1 1 calc R
C46 C -0.0822(7) 0.5680(6) 0.3587(4) 0.055(3) Uani 1 1 d U
H46A H -0.1413 0.5587 0.3736 0.066 Uiso 1 1 calc R
C47 C -0.0651(7) 0.6349(6) 0.3284(4) 0.053(3) Uani 1 1 d U
H47A H -0.1115 0.6709 0.3244 0.064 Uiso 1 1 calc R
C48 C 0.0218(7) 0.6447(6) 0.3051(4) 0.044(3) Uani 1 1 d U
C49 C 0.3968(7) 0.4929(5) 0.3736(4) 0.045(2) Uani 1 1 d DU
H49A H 0.3337 0.5135 0.3693 0.054 Uiso 1 1 calc R
C50 C 0.4039(7) 0.4656(6) 0.4335(4) 0.064(3) Uani 1 1 d U
H50A H 0.4102 0.5074 0.4585 0.096 Uiso 1 1 calc R
H50B H 0.4576 0.4338 0.4372 0.096 Uiso 1 1 calc R
H50C H 0.3484 0.4381 0.4430 0.096 Uiso 1 1 calc R
C51 C 0.4029(8) 0.4254(6) 0.3325(5) 0.067(3) Uani 1 1 d DU
H51A H 0.4132 0.4431 0.2947 0.100 Uiso 1 1 calc R
H51B H 0.3454 0.3977 0.3338 0.100 Uiso 1 1 calc R
H51C H 0.4538 0.3937 0.3435 0.100 Uiso 1 1 calc R
C52 C 0.4798(8) 0.7219(6) 0.2688(5) 0.048(3) Uani 1 1 d U
H52A H 0.4131 0.7205 0.2591 0.058 Uiso 1 1 calc R
C53 C 0.5004(9) 0.7935(7) 0.2975(6) 0.059(3) Uani 1 1 d U
H53A H 0.4988 0.8333 0.2703 0.088 Uiso 1 1 calc R
H53B H 0.5614 0.7911 0.3145 0.088 Uiso 1 1 calc R
H53C H 0.4544 0.8025 0.3263 0.088 Uiso 1 1 calc R
C54 C 0.5372(8) 0.7156(6) 0.2143(5) 0.060(3) Uani 1 1 d U
H54A H 0.5169 0.6727 0.1932 0.091 Uiso 1 1 calc R
H54B H 0.6023 0.7103 0.2236 0.091 Uiso 1 1 calc R
H54C H 0.5284 0.7597 0.1918 0.091 Uiso 1 1 calc R
C55 C 0.1380(6) 0.4670(4) 0.3511(3) 0.045(2) Uani 1 1 d U
H55A H 0.1988 0.4869 0.3394 0.054 Uiso 1 1 calc R
C56 C 0.1501(7) 0.4420(5) 0.4111(4) 0.057(2) Uani 1 1 d U
H56A H 0.1833 0.4796 0.4320 0.086 Uiso 1 1 calc R
H56B H 0.1849 0.3962 0.4119 0.086 Uiso 1 1 calc R
H56C H 0.0897 0.4342 0.4279 0.086 Uiso 1 1 calc R
C57 C 0.1163(8) 0.4046(6) 0.3111(4) 0.065(3) Uani 1 1 d U
H57A H 0.1215 0.4222 0.2728 0.097 Uiso 1 1 calc R
H57B H 0.0537 0.3871 0.3177 0.097 Uiso 1 1 calc R
H57C H 0.1597 0.3645 0.3170 0.097 Uiso 1 1 calc R
C58 C 0.0355(8) 0.7168(5) 0.2702(5) 0.043(3) Uani 1 1 d U
H58A H 0.1030 0.7227 0.2643 0.052 Uiso 1 1 calc R
C59 C -0.0076(8) 0.7099(6) 0.2138(5) 0.055(3) Uani 1 1 d U
H59A H 0.0084 0.6624 0.1978 0.082 Uiso 1 1 calc R
H59B H 0.0152 0.7490 0.1897 0.082 Uiso 1 1 calc R
H59C H -0.0744 0.7138 0.2172 0.082 Uiso 1 1 calc R
C60 C 0.0014(8) 0.7873(6) 0.2985(5) 0.048(3) Uani 1 1 d U
H60A H 0.0222 0.7882 0.3371 0.072 Uiso 1 1 calc R
H60B H -0.0658 0.7887 0.2974 0.072 Uiso 1 1 calc R
H60C H 0.0260 0.8299 0.2789 0.072 Uiso 1 1 calc R
C61 C 0.2582(7) 0.8208(3) 0.3134(2) 0.0226(13) Uani 1 1 d U
C62 C 0.2560(7) 0.8459(3) 0.2065(2) 0.0266(13) Uani 1 1 d U
C63 C 0.1667(6) 0.8898(5) 0.1918(4) 0.032(2) Uani 1 1 d U
H63A H 0.1136 0.8659 0.2087 0.048 Uiso 1 1 calc R
H63B H 0.1589 0.8911 0.1515 0.048 Uiso 1 1 calc R
H63C H 0.1721 0.9398 0.2060 0.048 Uiso 1 1 calc R
C64 C 0.3390(7) 0.8874(6) 0.1934(5) 0.047(3) Uani 1 1 d U
H64A H 0.3927 0.8555 0.1967 0.071 Uiso 1 1 calc R
H64B H 0.3449 0.9285 0.2192 0.071 Uiso 1 1 calc R
H64C H 0.3349 0.9061 0.1554 0.071 Uiso 1 1 calc R
C65 C 0.2512(8) 0.7716(3) 0.1780(2) 0.0329(13) Uani 1 1 d U
H65A H 0.2996 0.7398 0.1927 0.049 Uiso 1 1 calc R
H65B H 0.2599 0.7779 0.1380 0.049 Uiso 1 1 calc R
H65C H 0.1912 0.7494 0.1849 0.049 Uiso 1 1 calc R
C66 C 0.7528(11) 0.7683(5) 0.6150(4) 0.080(3) Uani 1 1 d U
H66A H 0.7757 0.7954 0.6472 0.121 Uiso 1 1 calc R
H66B H 0.7938 0.7270 0.6073 0.121 Uiso 1 1 calc R
H66C H 0.6911 0.7499 0.6229 0.121 Uiso 1 1 calc R
C67 C 0.7497(12) 0.8151(5) 0.5683(4) 0.077(3) Uani 1 1 d U
H67A H 0.8038 0.8478 0.5692 0.092 Uiso 1 1 calc R
H67B H 0.6942 0.8461 0.5708 0.092 Uiso 1 1 calc R
C68 C 0.7484(12) 0.7744(5) 0.5134(4) 0.072(2) Uani 1 1 d U
H68A H 0.6955 0.7406 0.5126 0.086 Uiso 1 1 calc R
H68B H 0.8050 0.7449 0.5099 0.086 Uiso 1 1 calc R
C69 C 0.7417(13) 0.8273(6) 0.4642(5) 0.092(3) Uani 1 1 d U
H69A H 0.7346 0.8786 0.4683 0.110 Uiso 1 1 calc R
C70 C 0.7475(15) 0.7906(6) 0.4102(4) 0.095(3) Uani 1 1 d U
H70A H 0.6921 0.7599 0.4053 0.114 Uiso 1 1 calc R
H70B H 0.8013 0.7576 0.4105 0.114 Uiso 1 1 calc R
C71 C 0.7562(14) 0.8454(6) 0.3569(5) 0.096(3) Uani 1 1 d U
H71A H 0.7409 0.8186 0.3230 0.144 Uiso 1 1 calc R
H71B H 0.8191 0.8638 0.3544 0.144 Uiso 1 1 calc R
H71C H 0.7138 0.8865 0.3614 0.144 Uiso 1 1 calc R

loop_
_atom_site_aniso_label
_atom_site_aniso_U_11
_atom_site_aniso_U_22
_atom_site_aniso_U_33
_atom_site_aniso_U_23
_atom_site_aniso_U_13
_atom_site_aniso_U_12
Ge1 0.1701(10) 0.0163(3) 0.0139(3) 0.0016(2) -0.0026(10) -0.0232(8)
Ge2 0.0353(3) 0.0149(2) 0.0164(2) 0.0014(2) -0.0098(6) -0.0036(4)
N1 0.039(3) 0.026(2) 0.020(2) 0.0020(16) -0.015(4) 0.004(4)
C1 0.022(2) 0.016(2) 0.022(2) 0.0038(18) -0.001(4) 0.001(3)
C2 0.027(3) 0.020(2) 0.026(2) 0.0016(19) 0.001(4) -0.005(4)
C3 0.089(5) 0.022(3) 0.032(3) 0.003(2) 0.004(5) 0.014(5)
C4 0.068(6) 0.030(3) 0.027(3) -0.004(2) 0.009(3) 0.010(3)
C5 0.087(6) 0.035(3) 0.020(3) 0.004(2) -0.006(4) 0.018(5)
C6 0.036(3) 0.020(2) 0.019(2) 0.0006(18) -0.013(4) -0.006(4)
C7 0.028(3) 0.021(2) 0.0110(19) 0.0012(17) -0.005(4) 0.006(4)
C8 0.037(4) 0.028(4) 0.015(4) 0.000(3) -0.010(3) 0.009(3)
C9 0.043(4) 0.020(4) 0.021(4) 0.003(3) 0.006(3) -0.017(3)
C10 0.047(4) 0.023(3) 0.027(3) 0.005(2) 0.001(4) 0.021(4)
C11 0.038(4) 0.030(4) 0.027(4) 0.007(3) 0.000(3) 0.000(3)
C12 0.028(4) 0.024(4) 0.019(4) 0.006(3) -0.017(3) 0.009(3)
C13 0.062(5) 0.017(2) 0.021(3) 0.001(2) 0.010(3) -0.016(3)
C14 0.065(5) 0.034(4) 0.051(5) -0.002(4) 0.013(4) -0.015(4)
C15 0.067(5) 0.050(4) 0.053(5) 0.013(4) 0.015(4) -0.021(4)
C16 0.069(6) 0.046(5) 0.064(6) -0.015(4) -0.005(5) 0.006(4)
C17 0.107(7) 0.054(6) 0.075(6) -0.029(5) 0.002(6) -0.012(5)
C18 0.064(5) 0.021(3) 0.046(4) -0.007(3) -0.014(4) 0.001(4)
C19 0.044(5) 0.066(6) 0.035(5) 0.012(4) 0.007(4) 0.007(4)
C20 0.054(5) 0.091(6) 0.054(6) 0.008(5) -0.006(5) -0.024(5)
C21 0.066(6) 0.082(6) 0.066(6) -0.006(6) 0.004(5) 0.010(5)
C22 0.021(3) 0.026(4) 0.033(4) 0.006(3) -0.011(3) -0.002(3)
C23 0.041(4) 0.044(4) 0.043(5) 0.012(4) -0.030(4) -0.014(4)
C24 0.023(4) 0.076(6) 0.037(5) 0.019(4) 0.007(3) -0.002(4)
C25 0.056(5) 0.044(4) 0.058(5) 0.000(4) 0.003(4) 0.007(4)
C26 0.108(7) 0.104(7) 0.113(8) -0.027(6) 0.011(6) -0.008(6)
C27 0.101(7) 0.106(7) 0.111(8) -0.024(6) -0.002(6) -0.001(6)
C28 0.066(5) 0.032(4) 0.051(5) 0.008(4) -0.012(4) 0.017(4)
C29 0.072(6) 0.065(5) 0.093(6) -0.005(5) -0.037(5) 0.012(5)
C30 0.091(7) 0.090(7) 0.084(7) -0.012(6) 0.001(6) -0.008(6)
C31 0.061(4) 0.019(2) 0.022(2) -0.0012(19) -0.007(5) -0.024(4)
C32 0.059(5) 0.021(4) 0.018(3) 0.006(3) -0.001(3) -0.016(3)
C33 0.062(5) 0.035(4) 0.048(5) 0.000(4) -0.029(4) -0.016(4)
C34 0.081(7) 0.042(4) 0.028(3) -0.010(3) 0.009(4) 0.006(4)
C35 0.056(5) 0.030(4) 0.024(4) -0.009(3) 0.013(4) 0.010(4)
C36 0.064(5) 0.020(4) 0.022(4) 0.002(3) 0.004(4) 0.012(3)
C37 0.047(5) 0.036(4) 0.027(4) 0.000(3) 0.008(3) 0.025(4)
C38 0.036(4) 0.043(4) 0.029(4) -0.002(3) 0.012(3) 0.023(4)
C39 0.045(5) 0.058(5) 0.041(4) 0.005(4) 0.003(4) 0.020(4)
C40 0.035(4) 0.047(4) 0.046(4) 0.003(4) 0.005(3) 0.021(4)
C41 0.050(5) 0.040(4) 0.044(5) 0.001(4) -0.002(4) 0.025(4)
C42 0.038(4) 0.035(4) 0.034(4) 0.000(3) 0.003(3) 0.015(3)
C43 0.041(4) 0.038(4) 0.026(4) 0.007(3) -0.011(3) -0.019(3)
C44 0.033(4) 0.049(4) 0.032(4) 0.006(3) 0.003(3) -0.020(3)
C45 0.059(5) 0.050(5) 0.048(5) 0.001(4) 0.005(4) -0.016(4)
C46 0.053(5) 0.058(5) 0.053(5) 0.013(4) 0.017(4) -0.015(4)
C47 0.048(5) 0.070(6) 0.042(4) -0.005(4) -0.010(4) -0.009(4)
C48 0.056(5) 0.048(5) 0.027(4) 0.002(4) 0.000(4) -0.026(4)
C49 0.058(5) 0.037(4) 0.041(4) 0.000(3) 0.007(4) 0.006(4)
C50 0.065(5) 0.060(5) 0.069(5) 0.024(4) -0.013(5) -0.017(4)
C51 0.070(6) 0.060(5) 0.070(6) -0.001(5) 0.023(5) 0.001(5)
C52 0.054(5) 0.053(5) 0.037(5) 0.006(4) -0.006(4) 0.000(4)
C53 0.062(6) 0.062(6) 0.052(6) -0.019(5) -0.013(5) 0.004(5)
C54 0.083(6) 0.060(5) 0.038(5) 0.001(4) 0.009(5) 0.030(5)
C55 0.058(5) 0.034(4) 0.042(4) 0.021(3) -0.023(4) -0.028(4)
C56 0.066(5) 0.053(5) 0.053(5) 0.019(4) -0.012(4) -0.010(4)
C57 0.065(6) 0.071(6) 0.059(5) 0.008(5) -0.005(5) -0.024(5)
C58 0.055(5) 0.034(4) 0.040(5) -0.015(4) 0.013(4) -0.032(4)
C59 0.059(5) 0.059(5) 0.045(5) 0.010(4) -0.001(4) -0.011(4)
C60 0.040(5) 0.060(6) 0.044(5) 0.002(4) 0.001(4) -0.013(4)
C61 0.032(4) 0.017(2) 0.019(2) -0.0018(18) 0.000(3) -0.007(3)
C62 0.030(3) 0.033(3) 0.016(2) 0.009(2) -0.006(4) 0.016(4)
C63 0.040(4) 0.042(4) 0.014(4) 0.004(3) 0.005(3) 0.018(4)
C64 0.057(5) 0.043(5) 0.042(5) 0.013(4) 0.005(4) -0.009(4)
C65 0.041(3) 0.035(3) 0.022(2) -0.001(2) -0.003(5) 0.013(4)
C66 0.080(5) 0.059(5) 0.102(6) -0.003(4) -0.003(7) -0.034(6)
C67 0.063(5) 0.072(5) 0.094(6) -0.002(4) -0.005(7) 0.000(6)
C68 0.052(4) 0.084(5) 0.081(5) 0.009(4) 0.009(6) -0.003(6)
C69 0.102(7) 0.082(5) 0.092(6) -0.022(5) -0.005(7) -0.022(6)
C70 0.091(6) 0.101(6) 0.092(6) -0.030(5) 0.006(7) -0.002(7)
C71 0.089(6) 0.100(6) 0.099(6) -0.012(5) -0.017(7) 0.001(7)

loop_
_atom_type_symbol
_atom_type_description
_atom_type_scat_dispersion_real
_atom_type_scat_dispersion_imag
_atom_type_scat_source
C C 0.0033 0.0016 'International Tables Vol C Tables 4.2.6.8 and 6.1.1.4'
H H 0.0000 0.0000 'International Tables Vol C Tables 4.2.6.8 and 6.1.1.4'
N N 0.0061 0.0033 'International Tables Vol C Tables 4.2.6.8 and 6.1.1.4'
Ge Ge 0.1547 1.8001 'International Tables Vol C Tables 4.2.6.8 and 6.1.1.4'

loop_
_geom_angle_atom_site_label_1
_geom_angle_atom_site_label_2
_geom_angle_atom_site_label_3
_geom_angle
C61 Ge1 C1 112.7(2)
C61 Ge1 Ge2 117.69(15)
C1 Ge1 Ge2 129.62(14)
C31 Ge2 Ge1 102.77(15)
C61 N1 C62 168.3(11)
C6 C1 C2 118.6(5)
C6 C1 Ge1 114.7(4)
C2 C1 Ge1 126.7(4)
C3 C2 C1 119.6(5)
C3 C2 C13 115.4(5)
C1 C2 C13 124.1(5)
C2 C3 C4 120.9(6)
C2 C3 H3A 119.6
C4 C3 H3A 119.6
C5 C4 C3 117.4(6)
C5 C4 H4A 121.3
C3 C4 H4A 121.3
C6 C5 C4 121.4(6)
C6 C5 H5A 119.3
C4 C5 H5A 119.3
C5 C6 C1 120.4(5)
C5 C6 C7 116.7(5)
C1 C6 C7 122.7(4)
C8 C7 C12 120.3(5)
C8 C7 C6 122.9(8)
C12 C7 C6 116.8(8)
C7 C8 C9 120.1(7)
C7 C8 C19 121.6(8)
C9 C8 C19 118.4(9)
C10 C9 C8 118.5(8)
C10 C9 H9A 120.7
C8 C9 H9A 120.7
C11 C10 C9 120.2(5)
C11 C10 H10A 119.9
C9 C10 H10A 119.9
C12 C11 C10 124.4(9)
C12 C11 H11A 117.8
C10 C11 H11A 117.8
C11 C12 C7 116.4(8)
C11 C12 C22 121.5(7)
C7 C12 C22 122.1(7)
C18 C13 C14 121.6(8)
C18 C13 C2 118.6(9)
C14 C13 C2 119.2(8)
C15 C14 C13 116.8(10)
C15 C14 C25 122.3(9)
C13 C14 C25 120.6(8)
C16 C15 C14 116.3(11)
C16 C15 H15A 121.9
C14 C15 H15A 121.9
C17 C16 C15 136.2(16)
C17 C16 H16A 111.9
C15 C16 H16A 111.9
C16 C17 C18 106.5(15)
C16 C17 H17A 126.7
C18 C17 H17A 126.7
C13 C18 C28 122.8(8)
C13 C18 C17 122.3(10)
C28 C18 C17 114.8(9)
C20 C19 C8 118.2(10)
C20 C19 C21 109.9(10)
C8 C19 C21 108.1(9)
C20 C19 H19A 106.7
C8 C19 H19A 106.7
C21 C19 H19A 106.7
C19 C20 H20A 109.5
C19 C20 H20B 109.5
H20A C20 H20B 109.5
C19 C20 H20C 109.5
H20A C20 H20C 109.5
H20B C20 H20C 109.5
C19 C21 H21A 109.5
C19 C21 H21B 109.5
H21A C21 H21B 109.5
C19 C21 H21C 109.5
H21A C21 H21C 109.5
H21B C21 H21C 109.5
C23 C22 C24 110.3(7)
C23 C22 C12 111.9(8)
C24 C22 C12 111.0(7)
C23 C22 H22A 107.8
C24 C22 H22A 107.8
C12 C22 H22A 107.8
C22 C23 H23A 109.5
C22 C23 H23B 109.5
H23A C23 H23B 109.5
C22 C23 H23C 109.5
H23A C23 H23C 109.5
H23B C23 H23C 109.5
C22 C24 H24A 109.5
C22 C24 H24B 109.5
H24A C24 H24B 109.5
C22 C24 H24C 109.5
H24A C24 H24C 109.5
H24B C24 H24C 109.5
C26 C25 C27 104.9(10)
C26 C25 C14 112.8(10)
C27 C25 C14 109.9(9)
C26 C25 H25A 109.7
C27 C25 H25A 109.7
C14 C25 H25A 109.7
C25 C26 H26A 109.5
C25 C26 H26B 109.5
H26A C26 H26B 109.5
C25 C26 H26C 109.5
H26A C26 H26C 109.5
H26B C26 H26C 109.5
C25 C27 H27A 109.5
C25 C27 H27B 109.5
H27A C27 H27B 109.5
C25 C27 H27C 109.5
H27A C27 H27C 109.5
H27B C27 H27C 109.5
C18 C28 C29 113.3(9)
C18 C28 C30 115.2(9)
C29 C28 C30 105.7(8)
C18 C28 H28 107.4
C29 C28 H28 107.4
C30 C28 H28 107.4
C28 C29 H29A 109.5
C28 C29 H29B 109.5
H29A C29 H29B 109.5
C28 C29 H29C 109.5
H29A C29 H29C 109.5
H29B C29 H29C 109.5
C28 C30 H30A 109.5
C28 C30 H30B 109.5
H30A C30 H30B 109.5
C28 C30 H30C 109.5
H30A C30 H30C 109.5
H30B C30 H30C 109.5
C32 C31 C36 117.3(6)
C32 C31 Ge2 127.0(8)
C36 C31 Ge2 114.7(7)
C31 C32 C33 118.3(9)
C31 C32 C43 115.5(8)
C33 C32 C43 124.7(8)
C34 C33 C32 126.7(8)
C34 C33 H33A 116.6
C32 C33 H33A 116.6
C35 C34 C33 117.6(7)
C35 C34 H34A 121.2
C33 C34 H34A 121.2
C34 C35 C36 122.7(9)
C34 C35 H35A 118.6
C36 C35 H35A 118.6
C35 C36 C31 116.5(8)
C35 C36 C37 113.7(8)
C31 C36 C37 129.8(7)
C38 C37 C42 119.6(9)
C38 C37 C36 122.9(8)
C42 C37 C36 117.4(8)
C37 C38 C39 120.2(9)
C37 C38 C52 122.4(9)
C39 C38 C52 117.3(9)
C40 C39 C38 119.7(10)
C40 C39 H39A 120.1
C38 C39 H39A 120.1
C41 C40 C39 119.4(9)
C41 C40 H40A 120.3
C39 C40 H40A 120.3
C40 C41 C42 123.4(8)
C40 C41 H41A 118.3
C42 C41 H41A 118.3
C41 C42 C37 117.5(8)
C41 C42 C49 119.5(8)
C37 C42 C49 122.9(8)
C48 C43 C44 120.8(8)
C48 C43 C32 120.0(8)
C44 C43 C32 118.6(8)
C45 C44 C43 116.5(9)
C45 C44 C55 118.7(8)
C43 C44 C55 124.8(8)
C46 C45 C44 123.9(9)
C46 C45 H45A 118.0
C44 C45 H45A 118.0
C45 C46 C47 120.2(9)
C45 C46 H46A 119.9
C47 C46 H46A 119.9
C48 C47 C46 117.9(10)
C48 C47 H47A 121.1
C46 C47 H47A 121.1
C43 C48 C47 120.7(9)
C43 C48 C58 123.4(9)
C47 C48 C58 115.9(10)
C42 C49 C50 115.8(8)
C42 C49 C51 111.8(8)
C50 C49 C51 109.4(8)
C42 C49 H49A 106.4
C50 C49 H49A 106.4
C51 C49 H49A 106.4
C49 C50 H50A 109.5
C49 C50 H50B 109.5
H50A C50 H50B 109.5
C49 C50 H50C 109.5
H50A C50 H50C 109.5
H50B C50 H50C 109.5
C49 C51 H51A 109.5
C49 C51 H51B 109.5
H51A C51 H51B 109.5
C49 C51 H51C 109.5
H51A C51 H51C 109.5
H51B C51 H51C 109.5
C38 C52 C53 109.8(10)
C38 C52 C54 110.6(9)
C53 C52 C54 110.1(10)
C38 C52 H52A 108.8
C53 C52 H52A 108.8
C54 C52 H52A 108.8
C52 C53 H53A 109.5
C52 C53 H53B 109.5
H53A C53 H53B 109.5
C52 C53 H53C 109.5
H53A C53 H53C 109.5
H53B C53 H53C 109.5
C52 C54 H54A 109.5
C52 C54 H54B 109.5
H54A C54 H54B 109.5
C52 C54 H54C 109.5
H54A C54 H54C 109.5
H54B C54 H54C 109.5
C44 C55 C56 114.9(9)
C44 C55 C57 109.7(7)
C56 C55 C57 113.5(7)
C44 C55 H55A 106.0
C56 C55 H55A 106.0
C57 C55 H55A 106.0
C55 C56 H56A 109.5
C55 C56 H56B 109.5
H56A C56 H56B 109.5
C55 C56 H56C 109.5
H56A C56 H56C 109.5
H56B C56 H56C 109.5
C55 C57 H57A 109.5
C55 C57 H57B 109.5
H57A C57 H57B 109.5
C55 C57 H57C 109.5
H57A C57 H57C 109.5
H57B C57 H57C 109.5
C59 C58 C60 109.6(10)
C59 C58 C48 111.0(7)
C60 C58 C48 115.0(9)
C59 C58 H58A 106.9
C60 C58 H58A 106.9
C48 C58 H58A 106.9
C58 C59 H59A 109.5
C58 C59 H59B 109.5
H59A C59 H59B 109.5
C58 C59 H59C 109.5
H59A C59 H59C 109.5
H59B C59 H59C 109.5
C58 C60 H60A 109.5
C58 C60 H60B 109.5
H60A C60 H60B 109.5
C58 C60 H60C 109.5
H60A C60 H60C 109.5
H60B C60 H60C 109.5
N1 C61 Ge1 164.2(6)
C64 C62 N1 110.9(8)
C64 C62 C65 113.8(8)
N1 C62 C65 107.5(4)
C64 C62 C63 111.7(5)
N1 C62 C63 103.9(7)
C65 C62 C63 108.5(8)
C62 C63 H63A 109.5
C62 C63 H63B 109.5
H63A C63 H63B 109.5
C62 C63 H63C 109.5
H63A C63 H63C 109.5
H63B C63 H63C 109.5
C62 C64 H64A 109.5
C62 C64 H64B 109.5
H64A C64 H64B 109.5
C62 C64 H64C 109.5
H64A C64 H64C 109.5
H64B C64 H64C 109.5
C62 C65 H65A 109.5
C62 C65 H65B 109.5
H65A C65 H65B 109.5
C62 C65 H65C 109.5
H65A C65 H65C 109.5
H65B C65 H65C 109.5
C67 C66 H66A 109.5
C67 C66 H66B 109.5
H66A C66 H66B 109.5
C67 C66 H66C 109.5
H66A C66 H66C 109.5
H66B C66 H66C 109.5
C66 C67 C68 113.4(8)
C66 C67 H67A 108.9
C68 C67 H67A 108.9
C66 C67 H67B 108.9
C68 C67 H67B 108.9
H67A C67 H67B 107.7
C67 C68 C69 111.5(8)
C67 C68 H68A 109.3
C69 C68 H68A 109.3
C67 C68 H68B 109.3
C69 C68 H68B 109.3
H68A C68 H68B 108.0
C70 C69 C68 113.2(10)
C70 C69 H69A 123.4
C68 C69 H69A 123.4
C69 C70 C71 114.9(9)
C69 C70 H70A 108.5
C71 C70 H70A 108.5
C69 C70 H70B 108.5
C71 C70 H70B 108.5
H70A C70 H70B 107.5
C70 C71 H71A 109.5
C70 C71 H71B 109.5
H71A C71 H71B 109.5
C70 C71 H71C 109.5
H71A C71 H71C 109.5
H71B C71 H71C 109.5

loop_
_geom_bond_atom_site_label_1
_geom_bond_atom_site_label_2
_geom_bond_distance
Ge1 C61 1.957(5)
Ge1 C1 1.966(5)
Ge1 Ge2 2.3432(9)
Ge2 C31 2.004(5)
N1 C61 1.155(7)
N1 C62 1.480(6)
C1 C6 1.403(7)
C1 C2 1.416(7)
C2 C3 1.384(8)
C2 C13 1.513(8)
C3 C4 1.414(9)
C3 H3A 0.9500
C4 C5 1.386(9)
C4 H4A 0.9500
C5 C6 1.384(8)
C5 H5A 0.9500
C6 C7 1.506(7)
C7 C8 1.362(12)
C7 C12 1.459(11)
C8 C9 1.435(12)
C8 C19 1.503(13)
C9 C10 1.371(14)
C9 H9A 0.9500
C10 C11 1.365(14)
C10 H10A 0.9500
C11 C12 1.347(12)
C11 H11A 0.9500
C12 C22 1.517(12)
C13 C18 1.373(12)
C13 C14 1.444(13)
C14 C15 1.381(13)
C14 C25 1.531(14)
C15 C16 1.356(16)
C15 H15A 0.9500
C16 C17 1.327(14)
C16 H16A 0.9500
C17 C18 1.522(17)
C17 H17A 0.9500
C18 C28 1.452(14)
C19 C20 1.501(16)
C19 C21 1.629(16)
C19 H19A 1.0000
C20 H20A 0.9800
C20 H20B 0.9800
C20 H20C 0.9800
C21 H21A 0.9800
C21 H21B 0.9800
C21 H21C 0.9800
C22 C23 1.486(10)
C22 C24 1.506(12)
C22 H22A 1.0000
C23 H23A 0.9800
C23 H23B 0.9800
C23 H23C 0.9800
C24 H24A 0.9800
C24 H24B 0.9800
C24 H24C 0.9800
C25 C26 1.474(16)
C25 C27 1.525(16)
C25 H25A 1.0000
C26 H26A 0.9800
C26 H26B 0.9800
C26 H26C 0.9800
C27 H27A 0.9800
C27 H27B 0.9800
C27 H27C 0.9800
C28 C29 1.520(11)
C28 C30 1.522(13)
C28 H28 1.0000
C29 H29A 0.9800
C29 H29B 0.9800
C29 H29C 0.9800
C30 H30A 0.9800
C30 H30B 0.9800
C30 H30C 0.9800
C31 C32 1.351(12)
C31 C36 1.486(15)
C32 C33 1.403(14)
C32 C43 1.487(13)
C33 C34 1.335(14)
C33 H33A 0.9500
C34 C35 1.289(13)
C34 H34A 0.9500
C35 C36 1.472(12)
C35 H35A 0.9500
C36 C37 1.529(13)
C37 C38 1.357(13)
C37 C42 1.443(11)
C38 C39 1.434(13)
C38 C52 1.476(14)
C39 C40 1.382(12)
C39 H39A 0.9500
C40 C41 1.351(13)
C40 H40A 0.9500
C41 C42 1.390(12)
C41 H41A 0.9500
C42 C49 1.471(12)
C43 C48 1.395(14)
C43 C44 1.444(11)
C44 C45 1.388(13)
C44 C55 1.458(13)
C45 C46 1.340(14)
C45 H45A 0.9500
C46 C47 1.447(14)
C46 H46A 0.9500
C47 C48 1.398(14)
C47 H47A 0.9500
C48 C58 1.579(14)
C49 C50 1.533(12)
C49 C51 1.585(12)
C49 H49A 1.0000
C50 H50A 0.9800
C50 H50B 0.9800
C50 H50C 0.9800
C51 H51A 0.9800
C51 H51B 0.9800
C51 H51C 0.9800
C52 C53 1.512(15)
C52 C54 1.565(16)
C52 H52A 1.0000
C53 H53A 0.9800
C53 H53B 0.9800
C53 H53C 0.9800
C54 H54A 0.9800
C54 H54B 0.9800
C54 H54C 0.9800
C55 C56 1.528(11)
C55 C57 1.530(13)
C55 H55A 1.0000
C56 H56A 0.9800
C56 H56B 0.9800
C56 H56C 0.9800
C57 H57A 0.9800
C57 H57B 0.9800
C57 H57C 0.9800
C58 C59 1.504(15)
C58 C60 1.542(14)
C58 H58A 1.0000
C59 H59A 0.9800
C59 H59B 0.9800
C59 H59C 0.9800
C60 H60A 0.9800
C60 H60B 0.9800
C60 H60C 0.9800
C62 C64 1.464(14)
C62 C65 1.524(8)
C62 C63 1.571(12)
C63 H63A 0.9800
C63 H63B 0.9800
C63 H63C 0.9800
C64 H64A 0.9800
C64 H64B 0.9800
C64 H64C 0.9800
C65 H65A 0.9800
C65 H65B 0.9800
C65 H65C 0.9800
C66 C67 1.417(12)
C66 H66A 0.9800
C66 H66B 0.9800
C66 H66C 0.9800
C67 C68 1.521(13)
C67 H67A 0.9900
C67 H67B 0.9900
C68 C69 1.534(14)
C68 H68A 0.9900
C68 H68B 0.9900
C69 C70 1.468(13)
C69 H69A 0.9500
C70 C71 1.636(15)
C70 H70A 0.9900
C70 H70B 0.9900
C71 H71A 0.9800
C71 H71B 0.9800
C71 H71C 0.9800

loop_
_cod_related_entry_id
_cod_related_entry_database
_cod_related_entry_code
1 ChemSpider 30660454
